data_7105213
loop_
_publ_author_name
'Cantat, Thibault'
'Scott, Brian L.'
'Kiplinger, Jaqueline L.'

_publ_section_title
;
 Convenient access to the anhydrous thorium tetrachloride complexes
 ThCl(4)(DME)(2), ThCl(4)(1,4-dioxane)(2) and ThCl(4)(THF)(3.5) using
 commercially available and inexpensive starting materials.
;
_journal_issue 6
_journal_name_full 'Chemical communications (Cambridge, England)'
_journal_page_first 919
_journal_page_last 921
_journal_paper_doi 10.1039/b923558b
_journal_volume 46
_journal_year 2010
_chemical_formula_sum 'C20 H48 Cl4 O9 Th'
_chemical_formula_weight 806.42
_chemical_name_systematic ?
_space_group_IT_number 2
_symmetry_cell_setting triclinic
_symmetry_space_group_name_Hall '-P 1'
_symmetry_space_group_name_H-M 'P -1'
_atom_sites_solution_hydrogens geom
_atom_sites_solution_primary direct
_atom_sites_solution_secondary difmap
_audit_creation_method SHELXL-97
_cell_angle_alpha 99.515(5)
_cell_angle_beta 107.115(5)
_cell_angle_gamma 92.690(5)
_cell_formula_units_Z 2
_cell_length_a 10.744(5)
_cell_length_b 10.896(5)
_cell_length_c 13.900(6)
_cell_measurement_reflns_used 1639
_cell_measurement_temperature 140(1)
_cell_measurement_theta_max 36.5
_cell_measurement_theta_min 5.2
_cell_volume 1525.9(11)
_computing_cell_refinement 'SAINT+, v. 7.06 (Bruker AXS, 2001)'
_computing_data_collection 'APEX II, v. 1.08 (Bruker AXS, 2003)'
_computing_data_reduction 'SAINT+, v. 7.06 (Bruker AXS, 2001)'
_computing_molecular_graphics 'SHELXTL, v. 6.10, (Bruker AXS, 2000)'
_computing_publication_material 'SHELXTL, v. 6.10, (Bruker AXS, 2000)'
_computing_structure_refinement 'SHELXL-97 (Sheldrick, 1997)'
_computing_structure_solution 'SHELXS-97 (Sheldrick, 1990)'
_diffrn_ambient_temperature 140(1)
_diffrn_measured_fraction_theta_full 0.996
_diffrn_measured_fraction_theta_max 0.991
_diffrn_measurement_device_type 'Bruker D8 with APEXII CCD'
_diffrn_measurement_method '\w scans'
_diffrn_radiation_monochromator graphite
_diffrn_radiation_source 'fine-focus sealed tube'
_diffrn_radiation_type MoK\a
_diffrn_radiation_wavelength 0.71073
_diffrn_reflns_av_R_equivalents 0.0831
_diffrn_reflns_av_sigmaI/netI 0.1126
_diffrn_reflns_limit_h_max 12
_diffrn_reflns_limit_h_min -12
_diffrn_reflns_limit_k_max 13
_diffrn_reflns_limit_k_min -13
_diffrn_reflns_limit_l_max 16
_diffrn_reflns_limit_l_min -16
_diffrn_reflns_number 14789
_diffrn_reflns_theta_full 25.00
_diffrn_reflns_theta_max 25.42
_diffrn_reflns_theta_min 1.90
_diffrn_standards_decay_% 0
_diffrn_standards_interval_count 0
_diffrn_standards_interval_time 0
_diffrn_standards_number 0
_exptl_absorpt_coefficient_mu 5.278
_exptl_absorpt_correction_T_max 0.7425
_exptl_absorpt_correction_T_min 0.4501
_exptl_absorpt_correction_type multi-scan
_exptl_absorpt_process_details 'SADABS 2.03 (Sheldrick, 2001)'
_exptl_crystal_colour colorless
_exptl_crystal_density_diffrn 1.755
_exptl_crystal_density_method 'not measured'
_exptl_crystal_description block
_exptl_crystal_F_000 796
_exptl_crystal_size_max 0.18
_exptl_crystal_size_mid 0.08
_exptl_crystal_size_min 0.06
_refine_diff_density_max 1.079
_refine_diff_density_min -1.639
_refine_diff_density_rms 0.178
_refine_ls_extinction_method none
_refine_ls_goodness_of_fit_ref 0.661
_refine_ls_hydrogen_treatment constr
_refine_ls_matrix_type full
_refine_ls_number_parameters 233
_refine_ls_number_reflns 5562
_refine_ls_number_restraints 40
_refine_ls_restrained_S_all 0.660
_refine_ls_R_factor_all 0.0702
_refine_ls_R_factor_gt 0.0471
_refine_ls_shift/su_max 0.002
_refine_ls_shift/su_mean 0.000
_refine_ls_structure_factor_coef Fsqd
_refine_ls_weighting_details 'calc w=1/[\s^2^(Fo^2^)+(0.1305P)^2^+0.0000P] where P=(Fo^2^+2Fc^2^)/3'
_refine_ls_weighting_scheme calc
_refine_ls_wR_factor_gt 0.1213
_refine_ls_wR_factor_ref 0.1408
_reflns_number_gt 3912
_reflns_number_total 5562
_reflns_threshold_expression >2sigma(I)
_cod_data_source_file b923558b.txt
_cod_data_source_block apx876s
_cod_depositor_comments
;
 Changing atom type of atom 'O8'' from 'C' to 'O'.

 Antanas Vaitkus,
 2016-12-20

 Moving all atoms from disorder site B/2 (assembly/group) to the previously
 unused disorder site A/2 since atoms in disorder sites A/1 and B/2 seem to
 be simultaneously occupying the same site.

 Antanas Vaitkus,
 2016-12-20

 Marking attached hydrogen atoms.

 Antanas Vaitkus,
 2016-12-20
;
_cod_database_code 7105213

loop_
_symmetry_equiv_pos_as_xyz
'x, y, z'
'-x, -y, -z'

loop_
_atom_site_label
_atom_site_type_symbol
_atom_site_fract_x
_atom_site_fract_y
_atom_site_fract_z
_atom_site_U_iso_or_equiv
_atom_site_adp_type
_atom_site_occupancy
_atom_site_symmetry_multiplicity
_atom_site_calc_flag
_atom_site_refinement_flags
_atom_site_disorder_assembly
_atom_site_disorder_group
_atom_site_attached_hydrogens
Th1 Th 1.10711(3) 1.43390(3) 0.30245(2) 0.03025(15) Uani 1 1 d . . . 0
Cl1 Cl 1.1124(2) 1.2876(2) 0.44655(17) 0.0313(5) Uani 1 1 d . . . 0
Cl2 Cl 1.2664(2) 1.2925(2) 0.21910(18) 0.0421(6) Uani 1 1 d . . . 0
Cl3 Cl 1.2180(2) 1.6424(2) 0.26182(17) 0.0348(5) Uani 1 1 d . . . 0
Cl4 Cl 0.8637(2) 1.5118(2) 0.26425(18) 0.0364(6) Uani 1 1 d . . . 0
O1 O 0.9695(6) 1.2339(6) 0.2167(5) 0.0437(18) Uani 1 1 d . . . 2
O2 O 1.0142(6) 1.4226(6) 0.1140(5) 0.0368(16) Uani 1 1 d . . . 2
O3 O 1.0976(6) 1.5878(6) 0.4523(5) 0.0364(16) Uani 1 1 d . . . 2
O4 O 1.3258(5) 1.4899(5) 0.4327(4) 0.0242(13) Uani 1 1 d . . . 2
O5 O 0.1257(6) 0.8490(6) -0.0125(5) 0.0398(17) Uani 1 1 d . . . 0
O6 O 0.8516(7) 0.5880(7) 0.0242(5) 0.050(2) Uani 1 1 d . . . 0
C1 C 0.2312(9) 0.7808(9) 0.0301(8) 0.041(2) Uani 1 1 d . . . 0
H1A H 0.2531 0.7264 -0.0239 0.049 Uiso 1 1 calc R . . 0
H1B H 0.2074 0.7297 0.0741 0.049 Uiso 1 1 calc R . . 0
C2 C 0.3440(10) 0.8728(10) 0.0900(8) 0.042(2) Uani 1 1 d . . . 0
H2A H 0.4266 0.8402 0.0906 0.050 Uiso 1 1 calc R . . 0
H2B H 0.3431 0.9000 0.1599 0.050 Uiso 1 1 calc R . . 0
C3 C 0.3171(11) 0.9769(14) 0.0286(10) 0.068(4) Uani 1 1 d . . . 0
H3A H 0.3608 1.0567 0.0696 0.082 Uiso 1 1 calc R . . 0
H3B H 0.3452 0.9594 -0.0321 0.082 Uiso 1 1 calc R . . 0
C4 C 0.1724(9) 0.9766(9) 0.0007(7) 0.035(2) Uani 1 1 d . . . 0
H4A H 0.1474 1.0273 0.0549 0.043 Uiso 1 1 calc R . . 0
H4B H 0.1382 1.0083 -0.0621 0.043 Uiso 1 1 calc R . . 0
C5 C 0.8782(10) 0.7153(9) 0.0824(7) 0.042(3) Uani 1 1 d . . . 0
H5A H 0.8998 0.7733 0.0424 0.051 Uiso 1 1 calc R . . 0
H5B H 0.9500 0.7215 0.1452 0.051 Uiso 1 1 calc R . . 0
C6 C 0.7499(11) 0.7428(11) 0.1060(8) 0.053(3) Uani 1 1 d U . . 0
H6A H 0.7463 0.7137 0.1675 0.064 Uiso 1 1 calc R . . 0
H6B H 0.7392 0.8314 0.1138 0.064 Uiso 1 1 calc R . . 0
C7 C 0.6470(10) 0.6685(10) 0.0112(9) 0.052(3) Uani 1 1 d . . . 0
H7A H 0.6333 0.7114 -0.0463 0.062 Uiso 1 1 calc R . . 0
H7B H 0.5643 0.6538 0.0243 0.062 Uiso 1 1 calc R . . 0
C8 C 0.7076(10) 0.5450(11) -0.0089(8) 0.056(3) Uani 1 1 d . . . 0
H8A H 0.6763 0.5062 -0.0809 0.067 Uiso 1 1 calc R . . 0
H8B H 0.6884 0.4865 0.0316 0.067 Uiso 1 1 calc R . . 0
O8 O 0.7063(17) 1.2863(14) 0.3921(12) 0.029(3) Uani 0.50 1 d PD A 1 0
C9 C 0.7015(18) 1.2288(17) 0.2883(13) 0.036(3) Uani 0.50 1 d PDU A 1 0
H9A H 0.7841 1.1973 0.2872 0.043 Uiso 0.50 1 calc PR A 1 0
H9B H 0.6810 1.2880 0.2423 0.043 Uiso 0.50 1 calc PR A 1 0
C10 C 0.595(2) 1.125(2) 0.2596(15) 0.040(5) Uani 0.50 1 d PDU A 1 0
H10A H 0.5160 1.1465 0.2129 0.048 Uiso 0.50 1 calc PR A 1 0
H10B H 0.6208 1.0492 0.2264 0.048 Uiso 0.50 1 calc PR A 1 0
C11 C 0.5715(18) 1.1057(14) 0.3555(12) 0.030(3) Uani 0.50 1 d PD A 1 0
H11A H 0.6312 1.0508 0.3892 0.036 Uiso 0.50 1 calc PR A 1 0
H11B H 0.4822 1.0712 0.3433 0.036 Uiso 0.50 1 calc PR A 1 0
C12 C 0.5974(15) 1.2353(13) 0.4167(12) 0.024(3) Uani 0.50 1 d PD A 1 0
H12A H 0.5224 1.2821 0.3966 0.028 Uiso 0.50 1 calc PR A 1 0
H12B H 0.6193 1.2346 0.4895 0.028 Uiso 0.50 1 calc PR A 1 0
O8' O 0.6240(16) 1.3117(15) 0.3286(12) 0.029(3) Uani 0.50 1 d PD A 2 0
C9' C 0.624(2) 1.2296(15) 0.2325(13) 0.036(3) Uani 0.50 1 d PDU A 2 0
H9'1 H 0.5377 1.2209 0.1820 0.043 Uiso 0.50 1 calc PR A 2 0
H9'2 H 0.6871 1.2643 0.2046 0.043 Uiso 0.50 1 calc PR A 2 0
C10' C 0.658(2) 1.1075(19) 0.2591(14) 0.040(5) Uani 0.50 1 d PDU A 2 0
H10C H 0.5806 1.0555 0.2565 0.048 Uiso 0.50 1 calc PR A 2 0
H10D H 0.7006 1.0636 0.2132 0.048 Uiso 0.50 1 calc PR A 2 0
C11' C 0.7475(17) 1.1415(15) 0.3645(12) 0.030(3) Uani 0.50 1 d PD A 2 0
H11C H 0.8375 1.1521 0.3641 0.036 Uiso 0.50 1 calc PR A 2 0
H11D H 0.7393 1.0772 0.4035 0.036 Uiso 0.50 1 calc PR A 2 0
C12' C 0.709(3) 1.2585(19) 0.4085(16) 0.024(3) Uani 0.50 1 d PD A 2 0
H12C H 0.6643 1.2436 0.4573 0.028 Uiso 0.50 1 calc PR A 2 0
H12D H 0.7864 1.3166 0.4445 0.028 Uiso 0.50 1 calc PR A 2 0

loop_
_atom_site_aniso_label
_atom_site_aniso_U_11
_atom_site_aniso_U_22
_atom_site_aniso_U_33
_atom_site_aniso_U_23
_atom_site_aniso_U_13
_atom_site_aniso_U_12
Th1 0.0198(2) 0.0314(2) 0.0275(2) -0.00847(14) -0.00437(14) 0.00886(14)
Cl1 0.0236(11) 0.0287(12) 0.0352(12) -0.0036(10) 0.0050(9) 0.0017(9)
Cl2 0.0303(13) 0.0482(15) 0.0335(13) -0.0132(11) -0.0027(10) 0.0178(11)
Cl3 0.0318(12) 0.0332(13) 0.0281(12) -0.0014(10) -0.0050(10) 0.0098(10)
Cl4 0.0187(11) 0.0381(13) 0.0419(14) -0.0055(11) -0.0011(10) 0.0116(9)
O1 0.028(4) 0.035(4) 0.046(4) -0.014(3) -0.010(3) 0.014(3)
O2 0.027(3) 0.042(4) 0.025(3) -0.013(3) -0.007(3) 0.016(3)
O3 0.023(3) 0.037(4) 0.040(4) -0.008(3) 0.004(3) 0.010(3)
O4 0.015(3) 0.030(3) 0.021(3) -0.002(3) 0.001(2) -0.001(2)
O5 0.020(3) 0.036(4) 0.041(4) -0.017(3) -0.011(3) 0.003(3)
O6 0.035(4) 0.067(5) 0.033(4) -0.010(4) -0.005(3) 0.030(4)
C1 0.032(5) 0.035(6) 0.044(6) -0.001(5) -0.004(5) 0.006(4)
C2 0.042(6) 0.048(6) 0.035(6) 0.015(5) 0.008(5) 0.003(5)
C3 0.037(7) 0.105(11) 0.070(9) 0.058(8) 0.005(6) 0.010(7)
C4 0.036(5) 0.032(5) 0.023(5) -0.001(4) -0.010(4) 0.002(4)
C5 0.041(6) 0.045(6) 0.027(5) -0.005(5) -0.006(4) 0.020(5)
C6 0.057(7) 0.052(7) 0.041(6) -0.011(5) 0.008(5) 0.031(6)
C7 0.035(6) 0.049(7) 0.054(7) -0.011(5) -0.003(5) 0.021(5)
C8 0.044(7) 0.070(8) 0.037(6) -0.013(6) -0.007(5) 0.035(6)
O8 0.020(6) 0.025(7) 0.038(8) -0.011(5) 0.012(5) 0.006(5)
C9 0.035(8) 0.029(7) 0.031(8) -0.022(7) 0.011(6) -0.012(7)
C10 0.042(12) 0.039(8) 0.030(6) -0.008(6) 0.008(9) -0.014(9)
C11 0.030(7) 0.020(7) 0.037(8) 0.000(6) 0.009(6) -0.002(5)
C12 0.026(6) 0.021(7) 0.013(6) -0.014(5) -0.003(5) 0.000(6)
O8' 0.020(6) 0.025(7) 0.038(8) -0.011(5) 0.012(5) 0.006(5)
C9' 0.035(8) 0.029(7) 0.031(8) -0.022(7) 0.011(6) -0.012(7)
C10' 0.042(12) 0.039(8) 0.030(6) -0.008(6) 0.008(9) -0.014(9)
C11' 0.030(7) 0.020(7) 0.037(8) 0.000(6) 0.009(6) -0.002(5)
C12' 0.026(6) 0.021(7) 0.013(6) -0.014(5) -0.003(5) 0.000(6)

loop_
_atom_type_symbol
_atom_type_description
_atom_type_scat_dispersion_real
_atom_type_scat_dispersion_imag
_atom_type_scat_source
C C 0.0033 0.0016 'International Tables Vol C Tables 4.2.6.8 and 6.1.1.4'
H H 0.0000 0.0000 'International Tables Vol C Tables 4.2.6.8 and 6.1.1.4'
O O 0.0106 0.0060 'International Tables Vol C Tables 4.2.6.8 and 6.1.1.4'
Cl Cl 0.1484 0.1585 'International Tables Vol C Tables 4.2.6.8 and 6.1.1.4'
Th Th -7.2400 8.8979 'International Tables Vol C Tables 4.2.6.8 and 6.1.1.4'

loop_
_geom_angle_atom_site_label_1
_geom_angle_atom_site_label_2
_geom_angle_atom_site_label_3
_geom_angle
_geom_angle_site_symmetry_1
_geom_angle_site_symmetry_3
_geom_angle_publ_flag
O1 Th1 O4 134.2(2) . . ?
O1 Th1 O2 68.2(2) . . ?
O4 Th1 O2 136.3(2) . . ?
O1 Th1 O3 129.7(2) . . ?
O4 Th1 O3 68.31(18) . . ?
O2 Th1 O3 132.6(2) . . ?
O1 Th1 Cl4 79.14(15) . . ?
O4 Th1 Cl4 138.41(14) . . ?
O2 Th1 Cl4 71.88(14) . . ?
O3 Th1 Cl4 70.62(15) . . ?
O1 Th1 Cl2 75.91(16) . . ?
O4 Th1 Cl2 76.61(14) . . ?
O2 Th1 Cl2 75.19(14) . . ?
O3 Th1 Cl2 144.92(15) . . ?
Cl4 Th1 Cl2 144.20(7) . . ?
O1 Th1 Cl3 141.99(18) . . ?
O4 Th1 Cl3 72.76(14) . . ?
O2 Th1 Cl3 74.27(16) . . ?
O3 Th1 Cl3 81.05(17) . . ?
Cl4 Th1 Cl3 94.85(8) . . ?
Cl2 Th1 Cl3 89.38(8) . . ?
O1 Th1 Cl1 71.23(18) . . ?
O4 Th1 Cl1 74.53(14) . . ?
O2 Th1 Cl1 139.34(16) . . ?
O3 Th1 Cl1 77.26(17) . . ?
Cl4 Th1 Cl1 102.63(7) . . ?
Cl2 Th1 Cl1 93.22(8) . . ?
Cl3 Th1 Cl1 145.59(7) . . ?
C1 O5 C4 109.6(7) . . ?
C5 O6 C8 110.9(7) . . ?
O5 C1 C2 107.3(8) . . ?
O5 C1 H1A 110.3 . . ?
C2 C1 H1A 110.3 . . ?
O5 C1 H1B 110.3 . . ?
C2 C1 H1B 110.3 . . ?
H1A C1 H1B 108.5 . . ?
C1 C2 C3 99.9(9) . . ?
C1 C2 H2A 111.8 . . ?
C3 C2 H2A 111.8 . . ?
C1 C2 H2B 111.8 . . ?
C3 C2 H2B 111.8 . . ?
H2A C2 H2B 109.5 . . ?
C4 C3 C2 103.0(9) . . ?
C4 C3 H3A 111.2 . . ?
C2 C3 H3A 111.2 . . ?
C4 C3 H3B 111.2 . . ?
C2 C3 H3B 111.2 . . ?
H3A C3 H3B 109.1 . . ?
O5 C4 C3 104.4(8) . . ?
O5 C4 H4A 110.9 . . ?
C3 C4 H4A 110.9 . . ?
O5 C4 H4B 110.9 . . ?
C3 C4 H4B 110.9 . . ?
H4A C4 H4B 108.9 . . ?
O6 C5 C6 104.4(8) . . ?
O6 C5 H5A 110.9 . . ?
C6 C5 H5A 110.9 . . ?
O6 C5 H5B 110.9 . . ?
C6 C5 H5B 110.9 . . ?
H5A C5 H5B 108.9 . . ?
C7 C6 C5 102.1(8) . . ?
C7 C6 H6A 111.3 . . ?
C5 C6 H6A 111.3 . . ?
C7 C6 H6B 111.3 . . ?
C5 C6 H6B 111.3 . . ?
H6A C6 H6B 109.2 . . ?
C6 C7 C8 102.9(8) . . ?
C6 C7 H7A 111.2 . . ?
C8 C7 H7A 111.2 . . ?
C6 C7 H7B 111.2 . . ?
C8 C7 H7B 111.2 . . ?
H7A C7 H7B 109.1 . . ?
C7 C8 O6 102.3(9) . . ?
C7 C8 H8A 111.3 . . ?
O6 C8 H8A 111.3 . . ?
C7 C8 H8B 111.3 . . ?
O6 C8 H8B 111.3 . . ?
H8A C8 H8B 109.2 . . ?
C12 O8 C9 110.0(14) . . ?
O8 C9 C10 103.4(14) . . ?
O8 C9 H9A 111.1 . . ?
C10 C9 H9A 111.1 . . ?
O8 C9 H9B 111.1 . . ?
C10 C9 H9B 111.1 . . ?
H9A C9 H9B 109.0 . . ?
C11 C10 C9 106.5(15) . . ?
C11 C10 H10A 110.4 . . ?
C9 C10 H10A 110.4 . . ?
C11 C10 H10B 110.4 . . ?
C9 C10 H10B 110.4 . . ?
H10A C10 H10B 108.6 . . ?
C10 C11 C12 102.2(14) . . ?
C10 C11 H11A 111.3 . . ?
C12 C11 H11A 111.3 . . ?
C10 C11 H11B 111.3 . . ?
C12 C11 H11B 111.3 . . ?
H11A C11 H11B 109.2 . . ?
O8 C12 C11 102.8(12) . . ?
O8 C12 H12A 111.2 . . ?
C11 C12 H12A 111.2 . . ?
O8 C12 H12B 111.2 . . ?
C11 C12 H12B 111.2 . . ?
H12A C12 H12B 109.1 . . ?
C12' O8' C9' 104.5(15) . . ?
C10' C9' O8' 106.4(16) . . ?
C10' C9' H9'1 110.4 . . ?
O8' C9' H9'1 110.4 . . ?
C10' C9' H9'2 110.4 . . ?
O8' C9' H9'2 110.4 . . ?
H9'1 C9' H9'2 108.6 . . ?
C11' C10' C9' 103.1(16) . . ?
C11' C10' H10C 111.1 . . ?
C9' C10' H10C 111.1 . . ?
C11' C10' H10D 111.1 . . ?
C9' C10' H10D 111.1 . . ?
H10C C10' H10D 109.1 . . ?
C10' C11' C12' 105.6(16) . . ?
C10' C11' H11C 110.6 . . ?
C12' C11' H11C 110.6 . . ?
C10' C11' H11D 110.6 . . ?
C12' C11' H11D 110.6 . . ?
H11C C11' H11D 108.7 . . ?
O8' C12' C11' 109.8(16) . . ?
O8' C12' H12C 109.7 . . ?
C11' C12' H12C 109.7 . . ?
O8' C12' H12D 109.7 . . ?
C11' C12' H12D 109.7 . . ?
H12C C12' H12D 108.2 . . ?

loop_
_geom_bond_atom_site_label_1
_geom_bond_atom_site_label_2
_geom_bond_distance
_geom_bond_site_symmetry_2
_geom_bond_publ_flag
Th1 O1 2.481(6) . ?
Th1 O4 2.483(5) . ?
Th1 O2 2.493(6) . ?
Th1 O3 2.479(6) . ?
Th1 Cl4 2.717(2) . ?
Th1 Cl2 2.733(2) . ?
Th1 Cl3 2.732(3) . ?
Th1 Cl1 2.748(3) . ?
O5 C1 1.421(11) . ?
O5 C4 1.418(11) . ?
O6 C5 1.455(11) . ?
O6 C8 1.506(13) . ?
C1 C2 1.477(13) . ?
C1 H1A 0.9700 . ?
C1 H1B 0.9700 . ?
C2 C3 1.518(14) . ?
C2 H2A 0.9700 . ?
C2 H2B 0.9700 . ?
C3 C4 1.487(14) . ?
C3 H3A 0.9700 . ?
C3 H3B 0.9700 . ?
C4 H4A 0.9700 . ?
C4 H4B 0.9700 . ?
C5 C6 1.539(14) . ?
C5 H5A 0.9700 . ?
C5 H5B 0.9700 . ?
C6 C7 1.523(15) . ?
C6 H6A 0.9700 . ?
C6 H6B 0.9700 . ?
C7 C8 1.541(14) . ?
C7 H7A 0.9700 . ?
C7 H7B 0.9700 . ?
C8 H8A 0.9700 . ?
C8 H8B 0.9700 . ?
O8 C12 1.426(16) . ?
O8 C9 1.459(16) . ?
C9 C10 1.490(16) . ?
C9 H9A 0.9700 . ?
C9 H9B 0.9700 . ?
C10 C11 1.472(17) . ?
C10 H10A 0.9700 . ?
C10 H10B 0.9700 . ?
C11 C12 1.491(15) . ?
C11 H11A 0.9700 . ?
C11 H11B 0.9700 . ?
C12 H12A 0.9700 . ?
C12 H12B 0.9700 . ?
O8' C12' 1.439(17) . ?
O8' C9' 1.477(15) . ?
C9' C10' 1.473(17) . ?
C9' H9'1 0.9700 . ?
C9' H9'2 0.9700 . ?
C10' C11' 1.473(17) . ?
C10' H10C 0.9700 . ?
C10' H10D 0.9700 . ?
C11' C12' 1.452(17) . ?
C11' H11C 0.9700 . ?
C11' H11D 0.9700 . ?
C12' H12C 0.9700 . ?
C12' H12D 0.9700 . ?
